data_2008172
loop_
_publ_author_name
'Kend\.i, Eng\.in'
'\"Ozbey, S\"uheyla'
'G\"oker, Hakan'

_publ_section_title
;
 2,5-Dichloro-1-(<i>p</i>-chlorobenzyl)-1<i>H</i>-benzimidazole
;
_journal_issue 2
_journal_name_full 'Acta Crystallographica Section C'
_journal_page_first 243
_journal_page_last 245
_journal_paper_doi 10.1107/S0108270198011196
_journal_volume 55
_journal_year 1999
_chemical_formula_moiety 'C14 H9 Cl3 N2'
_chemical_formula_sum 'C14 H9 Cl3 N2'
_chemical_formula_weight 311.598
_space_group_IT_number 2
_symmetry_cell_setting triclinic
_symmetry_space_group_name_Hall '-P 1'
_symmetry_space_group_name_H-M 'P -1'
_atom_type_scat_source 'Int.Tab. Vol.IV'
_cell_angle_alpha 72.501(5)
_cell_angle_beta 75.962(5)
_cell_angle_gamma 71.093(6)
_cell_formula_units_Z 2
_cell_length_a 6.5118(4)
_cell_length_b 8.1702(6)
_cell_length_c 13.9142(8)
_cell_measurement_reflns_used 25
_cell_measurement_temperature 295
_cell_measurement_theta_max 18
_cell_measurement_theta_min 11
_cell_volume 659.22(8)
_computing_data_collection 'CAD-4 EXPRESS (Enraf-Nonius, 1993)'
_computing_data_reduction 'MolEN (Fair, 1990)'
_computing_molecular_graphics 'ORTEP in MolEN'
_computing_publication_material 'MolEN and PARST95 (Nardelli, 1995)'
_computing_structure_refinement 'LSFM in MolEN'
_computing_structure_solution 'SIR in MolEN'
_diffrn_measurement_device 'Enraf-Nonius CAD-4'
_diffrn_measurement_method '\w/2\q scans'
_diffrn_radiation_type MoK\a
_diffrn_radiation_wavelength 0.71073
_diffrn_reflns_av_R_equivalents 0.006
_diffrn_reflns_limit_h_max 8
_diffrn_reflns_limit_h_min -7
_diffrn_reflns_limit_k_max 10
_diffrn_reflns_limit_k_min 0
_diffrn_reflns_limit_l_max 17
_diffrn_reflns_limit_l_min -16
_diffrn_reflns_number 2877
_diffrn_reflns_theta_max 27.6
_diffrn_reflns_theta_min 2.1
_diffrn_standards_decay_% 0.3
_diffrn_standards_interval_time 120
_diffrn_standards_number 3
_exptl_absorpt_coefficient_mu 0.680
_exptl_absorpt_correction_T_max 0.804
_exptl_absorpt_correction_T_min 0.768
_exptl_absorpt_correction_type 'empirical via \y scan (Fair, 1990)'
_exptl_crystal_colour colourless
_exptl_crystal_density_diffrn 1.5698
_exptl_crystal_density_meas ?
_exptl_crystal_description prismatic
_exptl_crystal_F_000 316.0
_exptl_crystal_size_max 0.60
_exptl_crystal_size_mid 0.56
_exptl_crystal_size_min 0.32
_refine_diff_density_max 0.22
_refine_diff_density_min -0.26
_refine_ls_extinction_method none
_refine_ls_goodness_of_fit_obs 1.37
_refine_ls_hydrogen_treatment 'H atoms: see below'
_refine_ls_number_parameters 172
_refine_ls_number_reflns 2303
_refine_ls_R_factor_obs 0.030
_refine_ls_shift/esd_max 0.00
_refine_ls_structure_factor_coef F
_refine_ls_weighting_scheme 'weighting scheme: see below'
_refine_ls_wR_factor_obs 0.031
_reflns_number_observed 2303
_reflns_number_total 2679
_reflns_observed_criterion I>3\s(I)
_cod_data_source_file na1364.cif
_cod_data_source_block I
_cod_depositor_comments
;
The following automatic conversions were performed:

'_exptl_crystal_density_meas' value 'not measured' was changed to '?'
- the value is perceived as not measured.

Automatic conversion script
Id: cif_fix_values 3008 2015-01-20 13:52:24Z robertas 
;
_cod_database_code 2008172

loop_
_symmetry_equiv_pos_as_xyz
x,y,z
-x,-y,-z

loop_
_atom_site_aniso_label
_atom_site_aniso_U_11
_atom_site_aniso_U_22
_atom_site_aniso_U_33
_atom_site_aniso_U_12
_atom_site_aniso_U_13
_atom_site_aniso_U_23
_atom_site_aniso_type_symbol
Cl1 0.0630(3) 0.0541(3) 0.0484(3) -0.0025(3) -0.0159(2) -0.0053(2) Cl
Cl2 0.0749(3) 0.0534(3) 0.0421(2) -0.0197(2) -0.0082(2) -0.0070(2) Cl
Cl3 0.0724(4) 0.0636(3) 0.0582(3) -0.0153(3) 0.0110(3) -0.0343(2) Cl
N1 0.0369(7) 0.0425(7) 0.0368(7) -0.0104(5) -0.0035(6) -0.0158(5) N
N3 0.0359(7) 0.0512(8) 0.0399(7) -0.0073(6) -0.0077(6) -0.0153(6) N
C2 0.0431(9) 0.0417(9) 0.0377(8) -0.0050(7) -0.0096(7) -0.0147(6) C
C4 0.0392(9) 0.0475(8) 0.0376(8) -0.0141(7) -0.0013(7) -0.0186(6) C
C5 0.0510(10) 0.0391(8) 0.0345(8) -0.0117(7) -0.0060(7) -0.0154(6) C
C6 0.0447(9) 0.0453(9) 0.0442(9) -0.0026(7) -0.0145(7) -0.0173(7) C
C7 0.0335(8) 0.0503(9) 0.0446(9) -0.0075(7) -0.0062(7) -0.0202(7) C
C8 0.0363(8) 0.0377(7) 0.0343(7) -0.0091(6) -0.0032(6) -0.0182(5) C
C9 0.0345(8) 0.0424(8) 0.0372(7) -0.0074(6) -0.0065(6) -0.0199(6) C
C10 0.0473(9) 0.0466(8) 0.0408(9) -0.0200(7) 0.0006(7) -0.0172(7) C
C11 0.0432(9) 0.0389(8) 0.0344(8) -0.0164(6) 0.0000(7) -0.0104(6) C
C12 0.0490(10) 0.0550(10) 0.0456(9) -0.0113(8) -0.0118(8) -0.0174(7) C
C13 0.0460(10) 0.0550(10) 0.0550(10) -0.0037(9) -0.0078(9) -0.0207(8) C
C14 0.0530(10) 0.0400(8) 0.0390(9) -0.0132(8) 0.0036(8) -0.0148(7) C
C15 0.0560(10) 0.0550(10) 0.0409(9) -0.0147(8) -0.0084(8) -0.0192(7) C
C16 0.0440(10) 0.0520(10) 0.0476(9) -0.0083(8) 0.0062(8) -0.0205(7) C

loop_
_atom_site_label
_atom_site_fract_x
_atom_site_fract_y
_atom_site_fract_z
_atom_site_U_iso_or_equiv
_atom_site_thermal_displace_type
_atom_site_calc_flag
_atom_site_calc_attached_atom
_atom_site_type_symbol
Cl1 1.24970(10) -0.21830(8) 0.27571(4) 0.0589(2) Ueq . . Cl
Cl2 1.11100(10) 0.53855(8) -0.21575(4) 0.0578(2) Ueq . . Cl
Cl3 0.28660(10) 0.39753(8) 0.54015(4) 0.0646(2) Ueq . . Cl
N1 0.9503(3) 0.0175(2) 0.16360(10) 0.0377(5) Ueq . . N
N3 1.3003(3) 0.0329(2) 0.10680(10) 0.0420(6) Ueq . . N
C2 1.1654(3) -0.0442(3) 0.17600(10) 0.0405(6) Ueq . . C
C4 1.2185(3) 0.2788(2) -0.05020(10) 0.0397(7) Ueq . . C
C5 1.0489(3) 0.3867(2) -0.10160(10) 0.0402(6) Ueq . . C
C6 0.8308(3) 0.3802(3) -0.0677(2) 0.0440(7) Ueq . . C
C7 0.7761(3) 0.2609(3) 0.02200(10) 0.0415(7) Ueq . . C
C8 0.9457(3) 0.1512(2) 0.07450(10) 0.0344(5) Ueq . . C
C9 1.1640(3) 0.1585(2) 0.04020(10) 0.0360(6) Ueq . . C
C10 0.7597(3) -0.0357(3) 0.23050(10) 0.0430(7) Ueq . . C
C11 0.6446(3) 0.0793(2) 0.30610(10) 0.0384(6) Ueq . . C
C12 0.4310(4) 0.1817(3) 0.3022(2) 0.0485(7) Ueq . . C
C13 0.3202(4) 0.2826(3) 0.3735(2) 0.0525(7) Ueq . . C
C14 0.4272(4) 0.2784(3) 0.4476(2) 0.0446(6) Ueq . . C
C15 0.6408(4) 0.1808(3) 0.4523(2) 0.0488(7) Ueq . . C
C16 0.7488(4) 0.0799(3) 0.3813(2) 0.0494(7) Ueq . . C
H4 1.366 0.285 -0.076 0.052 Ueq . . H
H6 0.720 0.458 -0.107 0.057 Ueq . . H
H7 0.629 0.255 0.047 0.050 Ueq . . H
H12 0.358 0.183 0.250 0.058 Ueq . . H
H13 0.173 0.353 0.370 0.065 Ueq . . H
H15 0.715 0.182 0.503 0.060 Ueq . . H
H16 0.896 0.009 0.385 0.060 Ueq . . H
H101 0.806 -0.156 0.268 0.053 Ueq . . H
H102 0.657 -0.026 0.189 0.053 Ueq . . H

loop_
_geom_angle_atom_site_label_1
_geom_angle_atom_site_label_2
_geom_angle_atom_site_label_3
_geom_angle
_geom_angle_publ_flag
C2 N1 C8 104.90(10) yes
C2 N1 C10 129.00(10) yes
C8 N1 C10 126.10(10) yes
C2 N3 C9 103.0(2) yes
Cl1 C2 N1 121.00(10) yes
Cl1 C2 N3 122.8(2) no
N1 C2 N3 116.2(2) yes
C5 C4 C9 116.5(2) no
C5 C4 H4 121.3 no
C9 C4 H4 122.1 no
Cl2 C5 C4 117.9(2) yes
Cl2 C5 C6 118.70(10) no
C4 C5 C6 123.5(2) yes
C5 C6 C7 120.2(2) no
C5 C6 H6 119.7 no
C7 C6 H6 120.1 no
C6 C7 C8 117.0(2) no
C6 C7 H7 121.5 no
C8 C7 H7 121.6 no
N1 C8 C7 132.10(10) no
N1 C8 C9 105.40(10) yes
C7 C8 C9 122.6(2) no
C14 C15 H15 120.8 no
C16 C15 H15 120.3 no
C11 C16 C15 120.9(2) no
N3 C9 C4 129.1(2) no
N3 C9 C8 110.60(10) yes
C4 C9 C8 120.3(2) no
N1 C10 C11 113.0(2) yes
N1 C10 H101 109.2 no
N1 C10 H102 108.5 no
C11 C10 H101 108.4 no
C11 C10 H102 108.2 no
H101 C10 H102 109.5 no
C10 C11 C12 120.2(2) no
C10 C11 C16 121.1(2) no
C12 C11 C16 118.7(2) no
C11 C12 C13 120.8(2) no
C11 C12 H12 119.3 no
C13 C12 H12 119.9 no
C12 C13 C14 118.9(2) no
C12 C13 H13 120.2 no
C14 C13 H13 120.9 no
Cl3 C14 C13 119.2(2) yes
Cl3 C14 C15 119.1(2) yes
C13 C14 C15 121.6(2) no
C14 C15 C16 118.9(2) no
C11 C16 H16 119.4 no
C15 C16 H16 119.7 no

loop_
_geom_bond_atom_site_label_1
_geom_bond_atom_site_label_2
_geom_bond_site_symmetry_1
_geom_bond_site_symmetry_2
_geom_bond_distance
_geom_bond_publ_flag
Cl1 C2 . . 1.711(2) yes
Cl2 C5 . . 1.748(2) yes
Cl3 C14 . . 1.746(2) yes
N1 C2 . . 1.361(3) yes
N1 C8 . . 1.383(2) yes
N1 C10 . . 1.464(2) yes
N3 C2 . . 1.296(2) yes
N3 C9 . . 1.391(2) yes
C4 C5 . . 1.371(3) no
C4 C9 . . 1.394(2) no
C4 H4 . . 0.950 no
C5 C6 . . 1.397(3) no
C6 C7 . . 1.382(2) no
C6 H6 . . 0.950 no
C7 C8 . . 1.383(3) no
C7 H7 . . 0.950 no
C8 C9 . . 1.400(3) yes
C10 C11 . . 1.518(3) yes
C10 H101 . . 0.950 no
C10 H102 . . 0.950 no
C11 C12 . . 1.376(3) no
C11 C16 . . 1.381(3) no
C12 C13 . . 1.395(3) no
C12 H12 . . 0.950 no
C13 C14 . . 1.364(4) no
C13 H13 . . 0.950 no
C14 C15 . . 1.367(3) yes
C15 C16 . . 1.388(3) no
C15 H15 . . 0.950 no
C16 H16 . . 0.950 no

loop_
_geom_torsion_atom_site_label_1
_geom_torsion_atom_site_label_2
_geom_torsion_atom_site_label_3
_geom_torsion_atom_site_label_4
_geom_torsion
_geom_torsion_publ_flag
C8 N1 C2 Cl1 -177.68(14) no
C8 N1 C2 N3 0.4(2) no
C10 N1 C2 Cl1 5.1(3) no
C10 N1 C2 N3 -176.77(18) no
C2 N1 C8 C7 179.0(2) no
C2 N1 C8 C9 -0.1(3) no
C10 N1 C8 C7 -3.7(3) no
C10 N1 C8 C9 177.23(17) no
C2 N1 C10 C11 92.8(2) no
C2 N1 C10 H101 -27.98 no
C2 N1 C10 H102 -147.22 no
C8 N1 C10 C11 -83.9(2) no
C8 N1 C10 H101 155.39 no
C8 N1 C10 H102 36.15 no
C9 N3 C2 Cl1 177.50(14) no
C9 N3 C2 N1 -0.6(2) no
C2 N3 C9 C4 -178.5(2) no
C2 N3 C9 C8 0.5(2) no
C9 C4 C5 Cl2 -179.66(14) no
C9 C4 C5 C6 -0.2(3) no
H4 C4 C5 Cl2 -0.93 no
H4 C4 C5 C6 178.52 no
C5 C4 C9 N3 179.22(18) no
C5 C4 C9 C8 0.3(3) no
H4 C4 C9 N3 0.50 no
H4 C4 C9 C8 -178.42 no
Cl2 C5 C6 C7 179.55(15) no
Cl2 C5 C6 H6 0.09 no
C4 C5 C6 C7 0.1(3) no
C4 C5 C6 H6 -179.36 no
C5 C6 C7 C8 -0.1(3) no
C5 C6 C7 H7 179.31 no
H6 C6 C7 C8 179.37 no
H6 C6 C7 H7 -1.23 no
C6 C7 C8 N1 -178.68(19) no
C6 C7 C8 C9 0.2(3) no
H7 C7 C8 N1 1.91 no
H7 C7 C8 C9 -179.21 no
N1 C8 C9 N3 -0.3(2) no
N1 C8 C9 C4 178.83(17) no
C7 C8 C9 N3 -179.41(17) no
C7 C8 C9 C4 -0.3(3) no
N1 C10 C11 C12 116.7(2) no
N1 C10 C11 C16 -65.1(2) no
H101 C10 C11 C12 -122.11 no
H101 C10 C11 C16 56.13 no
H102 C10 C11 C12 -3.44 no
H102 C10 C11 C16 174.80 no
C10 C11 C12 C13 177.5(2) no
C10 C11 C12 H12 -2.05 no
C16 C11 C12 C13 -0.8(3) no
C16 C11 C12 H12 179.67 no
C10 C11 C16 C15 -177.92(19) no
C10 C11 C16 H16 1.43 no
C12 C11 C16 C15 0.3(3) no
C12 C11 C16 H16 179.70 no
C11 C12 C13 C14 0.0(4) no
C11 C12 C13 H13 -179.75 no
H12 C12 C13 C14 179.52 no
H12 C12 C13 H13 -0.24 no
C12 C13 C14 Cl3 -177.59(17) no
C12 C13 C14 C15 1.3(3) no
H13 C13 C14 Cl3 2.17 no
H13 C13 C14 C15 -178.92 no
Cl3 C14 C15 C16 177.13(17) no
Cl3 C14 C15 H15 -3.10 no
C13 C14 C15 C16 -1.8(3) no
C13 C14 C15 H15 177.98 no
C14 C15 C16 C11 0.9(3) no
C14 C15 C16 H16 -178.42 no
H15 C15 C16 C11 -178.83 no
H15 C15 C16 H16 1.81 no
